data_4122287
loop_
_publ_author_name
'Dale, Edward J.'
'Vermeulen, Nicolaas A.'
'Thomas, Andy A.'
'Barnes, Jonathan C.'
'Jur\'i\<cek, Michal'
'Blackburn, Anthea K.'
'Strutt, Nathan L.'
'Sarjeant, Amy A.'
'Stern, Charlotte L.'
'Denmark, Scott E.'
'Stoddart, J. Fraser'

_publ_section_title
;
 ExCage
;
_journal_issue 30
_journal_name_full 'Journal of the American Chemical Society'
_journal_page_first 10669
_journal_paper_doi 10.1021/ja5041557
_journal_volume 136
_journal_year 2014
_chemical_formula_moiety 'C66 H54 N6, C18 H12, 6(F6 P), 10(C2 H3 N)'
_chemical_formula_sum 'C104 H96 F36 N16 P6'
_chemical_formula_weight 2439.78
_chemical_name_systematic
;
 ?
;
_space_group_crystal_system orthorhombic
_space_group_IT_number 36
_space_group_name_Hall 'C 2c -2'
_space_group_name_H-M_alt 'C m c 21'
_symmetry_space_group_name_Hall 'C 2c -2'
_symmetry_space_group_name_H-M 'C m c 21'
_atom_sites_solution_hydrogens geom
_atom_sites_solution_primary dual
_audit_creation_date 2013-06-10
_audit_creation_method
;
  Olex2 1.2
  (compiled Apr 23 2013 17:59:47, GUI svn.r4466)
;
_cell_angle_alpha 90
_cell_angle_beta 90
_cell_angle_gamma 90
_cell_formula_units_Z 4
_cell_length_a 18.1424(6)
_cell_length_b 28.4624(9)
_cell_length_c 21.3281(6)
_cell_measurement_reflns_used 9723
_cell_measurement_temperature 100(2)
_cell_measurement_theta_max 66.41
_cell_measurement_theta_min 3.11
_cell_volume 11013.3(6)
_computing_cell_refinement 'SAINT V7.23A (Bruker, 2005)'
_computing_data_collection 'APEX2 V2.1-4 (Bruker, 2007)'
_computing_data_reduction 'Bruker SAINT'
_computing_molecular_graphics
;
O. V. Dolomanov, L. J. Bourhis, R. J. Gildea, J. A. K. Howard and H. Puschmann,
OLEX2: a complete structure solution, refinement and analysis program.
J. Appl. Cryst. (2009). 42, 339-341.
;
_computing_publication_material
;
O. V. Dolomanov, L. J. Bourhis, R. J. Gildea, J. A. K. Howard and H. Puschmann,
OLEX2: a complete structure solution, refinement and analysis program.
J. Appl. Cryst. (2009). 42, 339-341.
;
_computing_structure_refinement
;
SHELXL, G.M. Sheldrick, Acta Cryst.
(2008). A64, 112-122
;
_computing_structure_solution
;
SHELXD, G.M. Sheldrick, Acta Cryst.
(2008). A64, 112-122
;
_diffrn_ambient_temperature 99.99
_diffrn_detector_area_resol_mean 8
_diffrn_measured_fraction_theta_full 0.970
_diffrn_measured_fraction_theta_max 0.980
_diffrn_measurement_device_type 'Bruker Kappa APEX CCD area detector'
_diffrn_measurement_method '\w and \f scans'
_diffrn_radiation_monochromator 'MX optics'
_diffrn_radiation_type CuK\a
_diffrn_radiation_wavelength 1.54178
_diffrn_reflns_av_R_equivalents 0.0255
_diffrn_reflns_av_unetI/netI 0.0221
_diffrn_reflns_Laue_measured_fraction_full 0.970
_diffrn_reflns_Laue_measured_fraction_max 0.980
_diffrn_reflns_limit_h_max 21
_diffrn_reflns_limit_h_min -19
_diffrn_reflns_limit_k_max 33
_diffrn_reflns_limit_k_min -33
_diffrn_reflns_limit_l_max 25
_diffrn_reflns_limit_l_min -24
_diffrn_reflns_number 45546
_diffrn_reflns_point_group_measured_fraction_full 0.952
_diffrn_reflns_point_group_measured_fraction_max 0.962
_diffrn_reflns_theta_full 67.679
_diffrn_reflns_theta_max 67.151
_diffrn_reflns_theta_min 2.888
_diffrn_source microsource
_diffrn_standards_number 0
_exptl_absorpt_coefficient_mu 1.939
_exptl_absorpt_correction_T_max 0.7529
_exptl_absorpt_correction_T_min 0.6511
_exptl_absorpt_correction_type multi-scan
_exptl_absorpt_process_details
;
SADABS-2008/1 (Bruker,2008) was used for absorption correction.
wR2(int) was 0.0468 before and 0.0389 after correction.
The Ratio of minimum to maximum transmission is 0.8648.
The \l/2 correction factor is 0.0015.
;
_exptl_crystal_colour yellow
_exptl_crystal_density_diffrn 1.471
_exptl_crystal_description block
_exptl_crystal_F_000 4984
_exptl_crystal_size_max 0.279
_exptl_crystal_size_mid 0.243
_exptl_crystal_size_min 0.106
_refine_diff_density_max 0.737
_refine_diff_density_min -0.275
_refine_diff_density_rms 0.075
_refine_ls_abs_structure_details
;
 Refined as an inversion twin.
;
_refine_ls_abs_structure_Flack 0.50(2)
_refine_ls_extinction_method none
_refine_ls_goodness_of_fit_ref 1.075
_refine_ls_hydrogen_treatment constr
_refine_ls_matrix_type full
_refine_ls_number_parameters 900
_refine_ls_number_reflns 9812
_refine_ls_number_restraints 352
_refine_ls_restrained_S_all 1.080
_refine_ls_R_factor_all 0.0465
_refine_ls_R_factor_gt 0.0456
_refine_ls_shift/su_max 0.001
_refine_ls_shift/su_mean 0.000
_refine_ls_structure_factor_coef Fsqd
_refine_ls_weighting_details
;
 w=1/[\s^2^(Fo^2^)+(0.0899P)^2^+7.1774P]
 where P=(Fo^2^+2Fc^2^)/3
;
_refine_ls_weighting_scheme calc
_refine_ls_wR_factor_gt 0.1232
_refine_ls_wR_factor_ref 0.1251
_reflns_Friedel_coverage 0.907
_reflns_Friedel_fraction_full 0.934
_reflns_Friedel_fraction_max 0.943
_reflns_number_gt 9615
_reflns_number_total 9812
_reflns_threshold_expression 'I > 2\s(I)'
_cod_data_source_file ja5041557_si_002.cif
_cod_data_source_block n2802a
_cod_database_code 4122287
_shelx_space_group_comment
;
The symmetry employed for this shelxl refinement is uniquely defined
by the following loop, which should always be used as a source of
symmetry information in preference to the above space-group names.
They are only intended as comments.
;
_olex2_refinement_description
;
1. Fixed Uiso
 At 1.2 times of:
  All C(H) groups, All C(H,H) groups
 At 1.5 times of:
  All C(H,H,H) groups
2. Restrained distances
 C46-C41 \\sim C42-C41 \\sim C43-C42 \\sim C44-C43 \\sim C45-C44 \\sim C46-C45
 \\sim C47-C46 \\sim C48-C47
 \\sim C49-C48 \\sim C50-C49 \\sim C50-C45 \\sim C51-C50 \\sim C52-C51 \\sim 
 C53-C52 \\sim C54-C53 \\sim C54-
 C49 \\sim C55-C54 \\sim C56-C55 \\sim C57-C56 \\sim C58-C57 \\sim C58-C53
 with sigma of 0.02
 C41-C43 \\sim C42-C44 \\sim C45-C47 \\sim C46-C48 \\sim C49-C51 \\sim C50-C52
 \\sim C53-C55 \\sim C54-C58
 \\sim C58-C56 \\sim C57-C53
 with sigma of 0.02
 C41-C44 \\sim C42-C45 \\sim C43-C46 \\sim C47-C50 \\sim C49-C52 \\sim C51-C54 
 \\sim C53-C56 \\sim C55-C58
 \\sim C48-C45 \\sim C57-C54
 with sigma of 0.02
3. Rigid bond restraints
 C51, C57, C58, C56, C53, C55, C54, C52, C49, C48, C50, C47, C45, C46, C44,
 C41, C43, C42
 with sigma for 1-2 distances of 0.01 and sigma for 1-3 distances of 0.01
4. Others
 Sof(N7S)=Sof(C13S)=Sof(C14S)=Sof(H14A)=Sof(H14B)=Sof(H14C)=1-FVAR(1)
 Sof(N6S)=Sof(C11S)=Sof(C12S)=Sof(H12A)=Sof(H12B)=Sof(H12C)=FVAR(1)
 Fixed Sof: H13A(0.5) H13B(0.5) H18A(0.5) H18B(0.5) C41(0.5) H41(0.5) C42(0.5)
 H42(0.5) C43(0.5) H43(0.5) C44(0.5) H44(0.5) C45(0.5) C46(0.5) C47(0.5)
 H47(0.5) C48(0.5) H48(0.5) C49(0.5) C50(0.5) C51(0.5) H51(0.5) C52(0.5)
 H52(0.5) C53(0.5) C54(0.5) C55(0.5) H55(0.5) C56(0.5) H56(0.5) C57(0.5)
 H57(0.5) C58(0.5) H58(0.5) H2SA(0.5) H2SB(0.5) H2SC(0.5) H4SA(0.5) H4SB(0.5)
 H4SC(0.5) N3S(0.5) C5S(0.5) C6S(0.5) H6SA(0.5) H6SB(0.5) H6SC(0.5) H8SB(0.5)
 H8SC(0.5)
5.a Secondary CH2 refined with riding coordinates:
 C13(H13A,H13B), C18(H18A,H18B), C31(H31A,H31B), C38(H38A,H38B)
5.b Me refined with riding coordinates:
 C6S(H6SA,H6SB,H6SC), C8S(H8SA,H8SB,H8SC)
5.c Aromatic/amide H refined with riding coordinates:
 C1(H1), C2(H2), C4(H4), C5(H5), C7(H7), C8(H8), C11(H11), C12(H12), C15(H15),
 C16(H16), C19(H19), C20(H20), C23(H23), C25(H25), C27(H27), C28(H28), C29(H29),
  C30(H30), C33(H33), C34(H34), C36(H36), C37(H37), C41(H41), C42(H42),
 C43(H43), C44(H44), C47(H47), C48(H48), C51(H51), C52(H52), C55(H55), C56(H56),
  C57(H57), C58(H58)
5.d Idealised Me refined as rotating group:
 C2S(H2SA,H2SB,H2SC), C4S(H4SA,H4SB,H4SC), C10S(H10A,H10B,H10C), C12S(H12A,
 H12B,H12C), C14S(H14A,H14B,H14C), C18S(H18C,H18D,H18E)
;
_shelx_estimated_absorpt_t_max 0.821
_shelx_estimated_absorpt_t_min 0.614
_shelxl_version_number 2012-9

loop_
_space_group_symop_operation_xyz
'x, y, z'
'-x, -y, z+1/2'
'-x, y, z'
'x, -y, z+1/2'
'x+1/2, y+1/2, z'
'-x+1/2, -y+1/2, z+1/2'
'-x+1/2, y+1/2, z'
'x+1/2, -y+1/2, z+1/2'

loop_
_atom_site_label
_atom_site_type_symbol
_atom_site_fract_x
_atom_site_fract_y
_atom_site_fract_z
_atom_site_U_iso_or_equiv
_atom_site_adp_type
_atom_site_occupancy
_atom_site_site_symmetry_order
_atom_site_calc_flag
_atom_site_refinement_flags_posn
_atom_site_refinement_flags_adp
_atom_site_refinement_flags_occupancy
_atom_site_disorder_assembly
_atom_site_disorder_group
N1 N 0.76688(16) 0.65037(11) 0.45932(14) 0.0254(6) Uani 1 1 d . . . . .
N2 N 0.5000 0.35022(15) 0.4635(2) 0.0278(9) Uani 1 2 d S T P . .
N3 N 0.5000 0.36491(15) 0.7719(2) 0.0320(10) Uani 1 2 d S T P . .
N4 N 0.76590(17) 0.66567(11) 0.75903(15) 0.0266(6) Uani 1 1 d . . . . .
C1 C 0.7057(2) 0.67121(13) 0.43704(18) 0.0289(7) Uani 1 1 d . . . . .
H1 H 0.7073 0.7031 0.4241 0.035 Uiso 1 1 calc R U . . .
C2 C 0.6405(2) 0.64622(13) 0.43297(18) 0.0292(7) Uani 1 1 d . . . . .
H2 H 0.5974 0.6612 0.4174 0.035 Uiso 1 1 calc R U . . .
C3 C 0.6375(2) 0.59933(12) 0.45146(17) 0.0268(7) Uani 1 1 d . . . . .
C4 C 0.7031(2) 0.57889(13) 0.47266(19) 0.0294(7) Uani 1 1 d . . . . .
H4 H 0.7036 0.5468 0.4848 0.035 Uiso 1 1 calc R U . . .
C5 C 0.7662(2) 0.60466(13) 0.47604(19) 0.0300(8) Uani 1 1 d . . . . .
H5 H 0.8103 0.5903 0.4904 0.036 Uiso 1 1 calc R U . . .
C6 C 0.56690(18) 0.57331(13) 0.44946(17) 0.0245(7) Uani 1 1 d . . . . .
C7 C 0.5000 0.59718(17) 0.4514(2) 0.0246(10) Uani 1 2 d S T P . .
H7 H 0.5000 0.6305 0.4541 0.030 Uiso 1 2 calc R U P . .
C8 C 0.56637(19) 0.52405(13) 0.44761(17) 0.0261(7) Uani 1 1 d . . . . .
H8 H 0.6117 0.5074 0.4471 0.031 Uiso 1 1 calc R U . . .
C9 C 0.5000 0.49913(17) 0.4465(2) 0.0236(9) Uani 1 2 d S T P . .
C10 C 0.5000 0.44670(17) 0.4477(2) 0.0257(10) Uani 1 2 d S T P . .
C11 C 0.5654(2) 0.42078(13) 0.4491(2) 0.0321(8) Uani 1 1 d . . . . .
H11 H 0.6112 0.4364 0.4439 0.038 Uiso 1 1 calc R U . . .
C12 C 0.5641(2) 0.37306(14) 0.4580(2) 0.0338(8) Uani 1 1 d . . . . .
H12 H 0.6092 0.3561 0.4602 0.041 Uiso 1 1 calc R U . . .
C13 C 0.5000 0.30015(18) 0.4855(3) 0.0328(12) Uani 1 2 d S T P . .
H13A H 0.5442 0.2837 0.4695 0.039 Uiso 0.5 1 calc R U P . .
H13B H 0.4558 0.2837 0.4695 0.039 Uiso 0.5 1 calc R U P . .
C14 C 0.5000 0.29944(16) 0.5560(3) 0.0323(12) Uani 1 2 d S T P . .
C15 C 0.4343(2) 0.30067(13) 0.5892(2) 0.0348(8) Uani 1 1 d . . . . .
H15 H 0.3888 0.2991 0.5672 0.042 Uiso 1 1 calc R U . . .
C16 C 0.5660(2) 0.30417(13) 0.6535(2) 0.0352(9) Uani 1 1 d . . . . .
H16 H 0.6114 0.3048 0.6756 0.042 Uiso 1 1 calc R U . . .
C17 C 0.5000 0.30683(16) 0.6863(3) 0.0329(12) Uani 1 2 d S T P . .
C18 C 0.5000 0.31368(18) 0.7563(3) 0.0361(13) Uani 1 2 d S T P . .
H18A H 0.4558 0.2986 0.7746 0.043 Uiso 0.5 1 calc R U P . .
H18B H 0.5442 0.2986 0.7746 0.043 Uiso 0.5 1 calc R U P . .
C19 C 0.4361(3) 0.38864(15) 0.7767(2) 0.0393(9) Uani 1 1 d . . . . .
H19 H 0.3910 0.3717 0.7754 0.047 Uiso 1 1 calc R U . . .
C20 C 0.4343(2) 0.43662(14) 0.7834(2) 0.0383(9) Uani 1 1 d . . . . .
H20 H 0.3883 0.4523 0.7872 0.046 Uiso 1 1 calc R U . . .
C21 C 0.5000 0.46268(18) 0.7845(2) 0.0264(10) Uani 1 2 d S T P . .
C22 C 0.5000 0.51495(17) 0.7850(2) 0.0243(10) Uani 1 2 d S T P . .
C23 C 0.5664(2) 0.53969(13) 0.78350(17) 0.0270(7) Uani 1 1 d . . . . .
H23 H 0.6118 0.5231 0.7846 0.032 Uiso 1 1 calc R U . . .
C24 C 0.5665(2) 0.58892(12) 0.78034(16) 0.0250(7) Uani 1 1 d . . . . .
C25 C 0.5000 0.61282(17) 0.7786(2) 0.0255(10) Uani 1 2 d S T P . .
H25 H 0.5000 0.6461 0.7761 0.031 Uiso 1 2 calc R U P . .
C26 C 0.6370(2) 0.61484(12) 0.77592(16) 0.0253(7) Uani 1 1 d . . . . .
C27 C 0.7014(2) 0.59318(13) 0.75391(19) 0.0297(8) Uani 1 1 d . . . . .
H27 H 0.7013 0.5606 0.7444 0.036 Uiso 1 1 calc R U . . .
C28 C 0.7645(2) 0.61911(14) 0.7460(2) 0.0309(8) Uani 1 1 d . . . . .
H28 H 0.8079 0.6041 0.7312 0.037 Uiso 1 1 calc R U . . .
C29 C 0.7050(2) 0.68743(13) 0.78245(17) 0.0272(7) Uani 1 1 d . . . . .
H29 H 0.7067 0.7199 0.7926 0.033 Uiso 1 1 calc R U . . .
C30 C 0.6414(2) 0.66255(13) 0.79144(17) 0.0277(7) Uani 1 1 d . . . . .
H30 H 0.5994 0.6779 0.8085 0.033 Uiso 1 1 calc R U . . .
C31 C 0.8329(2) 0.69369(13) 0.74217(18) 0.0293(7) Uani 1 1 d . . . . .
H31A H 0.8773 0.6794 0.7612 0.035 Uiso 1 1 calc R U . . .
H31B H 0.8281 0.7262 0.7581 0.035 Uiso 1 1 calc R U . . .
C32 C 0.8398(2) 0.69403(13) 0.67144(17) 0.0273(7) Uani 1 1 d . . . . .
C33 C 0.7887(2) 0.71856(13) 0.63595(19) 0.0299(8) Uani 1 1 d . . . . .
H33 H 0.7532 0.7378 0.6562 0.036 Uiso 1 1 calc R U . . .
C34 C 0.7892(2) 0.71522(13) 0.57127(19) 0.0311(8) Uani 1 1 d . . . . .
H34 H 0.7540 0.7323 0.5473 0.037 Uiso 1 1 calc R U . . .
C35 C 0.84082(19) 0.68699(12) 0.54098(18) 0.0256(7) Uani 1 1 d . . . . .
C36 C 0.8932(3) 0.66461(18) 0.5764(2) 0.0452(11) Uani 1 1 d . . . . .
H36 H 0.9303 0.6465 0.5563 0.054 Uiso 1 1 calc R U . . .
C37 C 0.8927(3) 0.66810(19) 0.6415(2) 0.0462(11) Uani 1 1 d . . . . .
H37 H 0.9294 0.6523 0.6653 0.055 Uiso 1 1 calc R U . . .
C38 C 0.8351(2) 0.67889(13) 0.47101(19) 0.0295(8) Uani 1 1 d . . . . .
H38A H 0.8320 0.7093 0.4487 0.035 Uiso 1 1 calc R U . . .
H38B H 0.8791 0.6618 0.4557 0.035 Uiso 1 1 calc R U . . .
C41 C 0.5675(11) 0.4619(6) 0.620(2) 0.055(4) Uani 0.5 1 d D U P A -1
H41 H 0.6165 0.4503 0.6236 0.066 Uiso 0.5 1 calc R U P A -1
C42 C 0.5082(13) 0.4305(3) 0.6180(4) 0.054(3) Uani 0.5 1 d D U P A -1
H42 H 0.5165 0.3976 0.6190 0.065 Uiso 0.5 1 calc R U P A -1
C43 C 0.4360(10) 0.4486(5) 0.614(2) 0.050(5) Uani 0.5 1 d D U P A -1
H43 H 0.3955 0.4277 0.6103 0.060 Uiso 0.5 1 calc R U P A -1
C44 C 0.4236(7) 0.4967(5) 0.6155(10) 0.047(3) Uani 0.5 1 d D U P A -1
H44 H 0.3746 0.5085 0.6161 0.057 Uiso 0.5 1 calc R U P A -1
C45 C 0.4831(4) 0.5280(3) 0.6162(5) 0.044(3) Uani 0.5 1 d D U P A -1
C46 C 0.5548(7) 0.5110(5) 0.6179(10) 0.052(4) Uani 0.5 1 d D U P A -1
C47 C 0.6177(5) 0.5401(4) 0.6171(3) 0.046(2) Uani 0.5 1 d D U P A -1
H47 H 0.6657 0.5268 0.6187 0.055 Uiso 0.5 1 calc R U P A -1
C48 C 0.6082(8) 0.5887(5) 0.614(2) 0.059(5) Uani 0.5 1 d D U P A -1
H48 H 0.6496 0.6091 0.6112 0.071 Uiso 0.5 1 calc R U P A -1
C49 C 0.5335(5) 0.6076(4) 0.6147(4) 0.0437(19) Uani 0.5 1 d D U P A -1
C50 C 0.4731(5) 0.5775(4) 0.6154(4) 0.045(2) Uani 0.5 1 d D U P A -1
C51 C 0.4002(6) 0.5964(5) 0.6154(19) 0.049(4) Uani 0.5 1 d D U P A -1
H51 H 0.3587 0.5761 0.6157 0.059 Uiso 0.5 1 calc R U P A -1
C52 C 0.3902(5) 0.6453(4) 0.6151(5) 0.055(2) Uani 0.5 1 d D U P A -1
H52 H 0.3417 0.6579 0.6151 0.066 Uiso 0.5 1 calc R U P A -1
C53 C 0.4510(6) 0.6760(4) 0.6147(6) 0.053(3) Uani 0.5 1 d D U P A -1
C54 C 0.5234(5) 0.6577(3) 0.6154(6) 0.047(3) Uani 0.5 1 d D U P A -1
C55 C 0.5836(6) 0.6900(5) 0.6166(7) 0.058(3) Uani 0.5 1 d D U P A -1
H55 H 0.6327 0.6785 0.6160 0.070 Uiso 0.5 1 calc R U P A -1
C56 C 0.5707(11) 0.7387(5) 0.619(2) 0.073(5) Uani 0.5 1 d D U P A -1
H56 H 0.6112 0.7598 0.6203 0.088 Uiso 0.5 1 calc R U P A -1
C57 C 0.4986(13) 0.7563(3) 0.6183(6) 0.083(4) Uani 0.5 1 d D U P A -1
H57 H 0.4900 0.7892 0.6197 0.100 Uiso 0.5 1 calc R U P A -1
C58 C 0.4390(10) 0.7246(6) 0.616(2) 0.070(5) Uani 0.5 1 d D U P A -1
H58 H 0.3900 0.7363 0.6149 0.084 Uiso 0.5 1 calc R U P A -1
P1 P 0.77120(6) 0.33481(4) 0.76882(5) 0.0357(3) Uani 1 1 d . . . . .
F1 F 0.7994(2) 0.29118(10) 0.72841(14) 0.0605(8) Uani 1 1 d . . . . .
F2 F 0.72205(18) 0.35301(15) 0.71235(16) 0.0704(10) Uani 1 1 d . . . . .
F3 F 0.74322(18) 0.37723(9) 0.81125(16) 0.0578(7) Uani 1 1 d . . . . .
F4 F 0.81852(17) 0.31577(11) 0.82656(13) 0.0551(7) Uani 1 1 d . . . . .
F5 F 0.83840(16) 0.36523(9) 0.74410(13) 0.0484(6) Uani 1 1 d . . . . .
F6 F 0.70162(17) 0.30421(10) 0.79313(14) 0.0514(7) Uani 1 1 d . . . . .
P2 P 0.77592(5) 0.32214(3) 0.44775(5) 0.0307(2) Uani 1 1 d . . . . .
F7 F 0.81773(14) 0.27989(9) 0.48244(12) 0.0410(6) Uani 1 1 d . . . . .
F8 F 0.82119(15) 0.31091(10) 0.38571(12) 0.0448(6) Uani 1 1 d . . . . .
F9 F 0.73380(14) 0.36390(9) 0.41246(13) 0.0429(6) Uani 1 1 d . . . . .
F10 F 0.72905(14) 0.33223(11) 0.51009(13) 0.0478(6) Uani 1 1 d . . . . .
F11 F 0.83861(13) 0.35762(9) 0.47043(12) 0.0404(5) Uani 1 1 d . . . . .
F12 F 0.71222(15) 0.28652(9) 0.42566(13) 0.0452(6) Uani 1 1 d . . . . .
P3 P 1.0000 0.60197(5) 0.79949(7) 0.0356(3) Uani 1 2 d S T P . .
F13 F 1.0000 0.55018(16) 0.8272(2) 0.0637(12) Uani 1 2 d S T P . .
F14 F 1.0000 0.65384(13) 0.77102(19) 0.0448(8) Uani 1 2 d S T P . .
F15 F 0.93669(19) 0.61799(12) 0.84678(17) 0.0655(8) Uani 1 1 d . . . . .
F16 F 0.93743(15) 0.58710(10) 0.75095(15) 0.0530(7) Uani 1 1 d . . . . .
P4 P 1.0000 0.57769(6) 0.42991(8) 0.0398(4) Uani 1 2 d S T P . .
F17 F 1.0000 0.52546(18) 0.4078(4) 0.091(2) Uani 1 2 d S T P . .
F18 F 1.0000 0.63189(16) 0.4522(3) 0.0669(13) Uani 1 2 d S T P . .
F19 F 0.93773(17) 0.56613(15) 0.48012(19) 0.0740(10) Uani 1 1 d . . . . .
F20 F 0.9362(3) 0.59118(15) 0.38239(19) 0.0962(15) Uani 1 1 d . . . . .
N1S N 0.5000 0.7345(2) 0.8397(3) 0.0451(12) Uani 1 2 d S T P . .
C1S C 0.5000 0.7707(2) 0.8163(3) 0.0386(13) Uani 1 2 d S T P . .
C2S C 0.5000 0.8164(3) 0.7862(4) 0.0552(18) Uani 1 2 d S T P . .
H2SA H 0.5509 0.8274 0.7812 0.083 Uiso 0.5 1 calc R U P B -1
H2SB H 0.4726 0.8388 0.8122 0.083 Uiso 0.5 1 calc R U P B -1
H2SC H 0.4765 0.8140 0.7450 0.083 Uiso 0.5 1 calc R U P B -1
N2S N 0.5000 0.71722(19) 0.3994(3) 0.0427(12) Uani 1 2 d S T P . .
C3S C 0.5000 0.7534(2) 0.4212(3) 0.0367(13) Uani 1 2 d S T P . .
C4S C 0.5000 0.8000(2) 0.4501(4) 0.0461(14) Uani 1 2 d S T P . .
H4SA H 0.5309 0.7995 0.4878 0.069 Uiso 0.5 1 calc R U P C -1
H4SB H 0.4495 0.8087 0.4616 0.069 Uiso 0.5 1 calc R U P C -1
H4SC H 0.5196 0.8230 0.4203 0.069 Uiso 0.5 1 calc R U P C -1
N3S N 0.8254(8) 0.5527(5) 0.6148(6) 0.082(3) Uani 0.5 1 d . . P D 2
C5S C 0.8878(10) 0.5456(5) 0.6159(6) 0.074(4) Uani 0.5 1 d . . P D 2
C6S C 0.9688(8) 0.5377(6) 0.6188(6) 0.090(5) Uani 0.5 1 d . . P D 2
H6SA H 0.9888 0.5359 0.5762 0.135 Uiso 0.5 1 calc R U P D 2
H6SB H 0.9788 0.5082 0.6410 0.135 Uiso 0.5 1 calc R U P D 2
H6SC H 0.9922 0.5638 0.6413 0.135 Uiso 0.5 1 calc R U P D 2
N4S N 1.0000 0.4137(5) 0.6088(7) 0.123(4) Uani 1 2 d S T P . .
C7S C 1.0000 0.4175(4) 0.5546(5) 0.074(3) Uani 1 2 d S T P . .
C8S C 1.0000 0.4212(3) 0.4899(4) 0.067(2) Uani 1 2 d S T P . .
H8SA H 1.0000 0.3897 0.4713 0.100 Uiso 0.5 1 calc R U P E -1
H8SB H 1.0441 0.4383 0.4763 0.100 Uiso 0.5 1 calc R U P E -1
H8SC H 0.9559 0.4383 0.4763 0.100 Uiso 0.5 1 calc R U P E -1
N5S N 0.7116(3) 0.4987(3) 0.3578(4) 0.102(3) Uani 1 1 d . . . . .
C9S C 0.7663(3) 0.4856(2) 0.3748(4) 0.072(2) Uani 1 1 d . . . . .
C10S C 0.8380(3) 0.4677(2) 0.3986(5) 0.092(3) Uani 1 1 d . . . . .
H10A H 0.8578 0.4445 0.3692 0.138 Uiso 1 1 calc R U . . .
H10B H 0.8306 0.4529 0.4397 0.138 Uiso 1 1 calc R U . . .
H10C H 0.8727 0.4938 0.4028 0.138 Uiso 1 1 calc R U . . .
N6S N 0.8105(8) 0.5146(4) 0.6912(6) 0.084(4) Uani 0.492(11) 1 d . . P F 1
C11S C 0.8529(6) 0.4926(4) 0.7164(5) 0.050(3) Uani 0.492(11) 1 d . . P F 1
C12S C 0.9083(10) 0.4647(5) 0.7473(6) 0.058(3) Uani 0.492(11) 1 d . . P F 1
H12A H 0.9325 0.4443 0.7166 0.088 Uiso 0.492(11) 1 calc R U P F 1
H12B H 0.8852 0.4455 0.7799 0.088 Uiso 0.492(11) 1 calc R U P F 1
H12C H 0.9450 0.4855 0.7665 0.088 Uiso 0.492(11) 1 calc R U P F 1
N7S N 0.7343(5) 0.4791(3) 0.7202(6) 0.063(3) Uani 0.508(11) 1 d . . P F 2
C13S C 0.7950(6) 0.4741(3) 0.7373(5) 0.050(3) Uani 0.508(11) 1 d . . P F 2
C14S C 0.8678(9) 0.4678(5) 0.7563(9) 0.069(4) Uani 0.508(11) 1 d . . P F 2
H14A H 0.8919 0.4450 0.7287 0.104 Uiso 0.508(11) 1 calc R U P F 2
H14B H 0.8687 0.4562 0.7996 0.104 Uiso 0.508(11) 1 calc R U P F 2
H14C H 0.8940 0.4979 0.7541 0.104 Uiso 0.508(11) 1 calc R U P F 2
N8S N 0.7249(3) 0.46412(17) 0.5203(3) 0.0668(13) Uani 1 1 d . . . . .
C17S C 0.7571(3) 0.44118(18) 0.5561(2) 0.0498(11) Uani 1 1 d . . . . .
C18S C 0.7968(4) 0.4126(2) 0.5997(3) 0.0645(15) Uani 1 1 d . . . . .
H18C H 0.7936 0.3796 0.5869 0.097 Uiso 1 1 calc R U . . .
H18D H 0.7756 0.4163 0.6416 0.097 Uiso 1 1 calc R U . . .
H18E H 0.8486 0.4223 0.6004 0.097 Uiso 1 1 calc R U . . .

loop_
_atom_site_aniso_label
_atom_site_aniso_U_11
_atom_site_aniso_U_22
_atom_site_aniso_U_33
_atom_site_aniso_U_23
_atom_site_aniso_U_13
_atom_site_aniso_U_12
N1 0.0221(14) 0.0267(15) 0.0273(15) -0.0023(12) -0.0021(12) -0.0012(11)
N2 0.031(2) 0.021(2) 0.031(2) -0.0044(16) 0.000 0.000
N3 0.045(3) 0.021(2) 0.030(2) 0.0021(17) 0.000 0.000
N4 0.0219(15) 0.0284(15) 0.0294(16) 0.0001(12) -0.0009(12) 0.0001(12)
C1 0.0275(18) 0.0285(17) 0.0308(19) 0.0004(14) -0.0047(15) -0.0011(14)
C2 0.0227(17) 0.0296(17) 0.0352(19) 0.0009(15) -0.0049(15) -0.0013(14)
C3 0.0246(18) 0.0302(17) 0.0255(16) -0.0040(14) 0.0022(14) 0.0008(14)
C4 0.0272(18) 0.0247(17) 0.0361(19) -0.0031(14) -0.0014(15) 0.0007(14)
C5 0.0257(19) 0.0273(18) 0.0372(19) 0.0001(15) -0.0014(15) 0.0029(14)
C6 0.0201(17) 0.0275(17) 0.0260(16) -0.0036(13) -0.0002(13) -0.0016(13)
C7 0.026(2) 0.024(2) 0.024(2) -0.0027(19) 0.000 0.000
C8 0.0252(18) 0.0269(17) 0.0263(17) -0.0013(14) 0.0000(14) 0.0034(14)
C9 0.025(2) 0.023(2) 0.023(2) -0.0006(18) 0.000 0.000
C10 0.027(2) 0.025(2) 0.025(2) -0.0046(19) 0.000 0.000
C11 0.0231(18) 0.0268(17) 0.046(2) -0.0003(16) 0.0042(16) 0.0005(14)
C12 0.0251(18) 0.0295(19) 0.047(2) -0.0028(16) 0.0047(16) 0.0030(14)
C13 0.040(3) 0.020(2) 0.038(3) -0.005(2) 0.000 0.000
C14 0.040(3) 0.012(2) 0.045(3) -0.0010(19) 0.000 0.000
C15 0.032(2) 0.0262(17) 0.046(2) 0.0003(16) -0.0019(16) -0.0064(15)
C16 0.035(2) 0.0259(17) 0.045(2) -0.0010(16) -0.0062(17) 0.0066(15)
C17 0.042(3) 0.012(2) 0.044(3) 0.004(2) 0.000 0.000
C18 0.051(3) 0.019(2) 0.038(3) 0.003(2) 0.000 0.000
C19 0.043(2) 0.0281(19) 0.047(2) -0.0001(17) 0.0136(19) -0.0054(16)
C20 0.037(2) 0.0281(19) 0.050(2) -0.0002(17) 0.0142(19) -0.0008(16)
C21 0.033(3) 0.027(2) 0.019(2) 0.0000(18) 0.000 0.000
C22 0.029(3) 0.025(2) 0.019(2) 0.0036(18) 0.000 0.000
C23 0.0288(19) 0.0253(17) 0.0269(17) 0.0024(13) -0.0002(14) 0.0014(14)
C24 0.0280(19) 0.0260(17) 0.0211(16) 0.0014(13) -0.0009(14) -0.0011(13)
C25 0.030(3) 0.024(2) 0.023(2) 0.0060(18) 0.000 0.000
C26 0.0250(18) 0.0263(16) 0.0246(16) 0.0035(13) 0.0006(14) 0.0024(13)
C27 0.0254(19) 0.0246(16) 0.039(2) 0.0008(14) -0.0009(16) 0.0051(14)
C28 0.0210(17) 0.0303(18) 0.041(2) -0.0034(16) 0.0009(15) 0.0054(14)
C29 0.0278(18) 0.0254(16) 0.0284(17) -0.0008(14) -0.0002(14) 0.0027(14)
C30 0.0258(18) 0.0278(17) 0.0295(18) -0.0018(14) 0.0027(14) 0.0037(14)
C31 0.0219(17) 0.0329(18) 0.0331(19) -0.0027(15) 0.0019(14) -0.0042(14)
C32 0.0222(17) 0.0302(17) 0.0297(18) -0.0006(14) -0.0019(14) -0.0057(14)
C33 0.0285(19) 0.0253(17) 0.0359(19) -0.0015(15) 0.0029(15) 0.0012(14)
C34 0.0327(19) 0.0264(18) 0.0341(19) 0.0025(15) -0.0026(16) 0.0020(15)
C35 0.0191(16) 0.0246(16) 0.0330(18) 0.0002(14) -0.0012(14) -0.0068(13)
C36 0.035(2) 0.069(3) 0.032(2) -0.008(2) -0.0021(18) 0.020(2)
C37 0.030(2) 0.075(3) 0.034(2) -0.002(2) -0.0039(17) 0.020(2)
C38 0.0251(18) 0.0291(18) 0.0343(19) 0.0003(14) -0.0002(14) -0.0082(15)
C41 0.063(7) 0.065(9) 0.036(8) -0.018(15) 0.002(8) 0.006(7)
C42 0.060(10) 0.063(5) 0.041(4) 0.001(3) -0.011(9) 0.003(7)
C43 0.058(6) 0.051(7) 0.040(13) -0.008(11) 0.005(6) 0.007(6)
C44 0.058(7) 0.057(8) 0.027(5) -0.018(7) -0.011(7) 0.003(6)
C45 0.038(10) 0.065(5) 0.028(4) -0.007(4) -0.004(5) 0.007(4)
C46 0.059(10) 0.070(8) 0.028(5) -0.011(9) 0.020(9) 0.010(6)
C47 0.050(5) 0.070(6) 0.017(3) -0.005(3) 0.001(3) 0.010(4)
C48 0.068(8) 0.083(8) 0.027(9) -0.010(8) 0.002(8) 0.011(7)
C49 0.061(4) 0.054(5) 0.016(3) 0.003(4) 0.002(3) 0.009(4)
C50 0.047(4) 0.065(6) 0.025(4) 0.005(4) -0.002(3) -0.001(4)
C51 0.041(6) 0.073(7) 0.033(9) -0.008(8) -0.003(8) 0.020(6)
C52 0.054(5) 0.069(6) 0.041(5) 0.007(4) -0.004(5) 0.008(5)
C53 0.057(9) 0.061(8) 0.042(5) -0.001(7) 0.009(7) 0.017(5)
C54 0.046(7) 0.056(6) 0.038(4) -0.006(5) -0.005(5) -0.004(4)
C55 0.067(8) 0.051(7) 0.056(7) 0.001(6) -0.001(8) -0.005(6)
C56 0.077(8) 0.057(8) 0.085(11) -0.015(14) -0.019(10) 0.001(7)
C57 0.097(7) 0.063(5) 0.090(8) -0.002(5) -0.050(14) 0.007(10)
C58 0.075(8) 0.059(9) 0.075(13) -0.004(13) -0.006(9) 0.014(7)
P1 0.0404(6) 0.0304(5) 0.0363(5) 0.0021(4) -0.0053(4) -0.0072(4)
F1 0.086(2) 0.0450(15) 0.0506(16) -0.0102(12) 0.0140(16) -0.0131(15)
F2 0.0495(17) 0.104(3) 0.0582(19) 0.0361(19) -0.0139(14) -0.0131(17)
F3 0.0679(19) 0.0356(14) 0.0701(19) -0.0029(13) 0.0139(16) -0.0027(13)
F4 0.0521(17) 0.0697(18) 0.0437(15) 0.0108(13) -0.0055(12) 0.0054(14)
F5 0.0499(15) 0.0413(13) 0.0540(15) 0.0046(12) -0.0009(12) -0.0137(11)
F6 0.0545(16) 0.0476(14) 0.0521(15) 0.0018(12) -0.0004(13) -0.0211(13)
P2 0.0276(5) 0.0305(5) 0.0341(5) 0.0006(4) 0.0008(4) -0.0037(4)
F7 0.0365(13) 0.0393(12) 0.0472(13) 0.0081(11) -0.0009(10) -0.0026(10)
F8 0.0418(14) 0.0568(15) 0.0359(12) -0.0019(11) 0.0034(11) 0.0022(11)
F9 0.0343(12) 0.0391(13) 0.0552(15) 0.0042(11) -0.0056(11) -0.0017(10)
F10 0.0386(14) 0.0616(16) 0.0433(14) -0.0039(12) 0.0097(11) -0.0015(12)
F11 0.0327(12) 0.0419(12) 0.0465(13) 0.0000(10) -0.0033(10) -0.0088(10)
F12 0.0436(14) 0.0398(13) 0.0522(15) 0.0039(11) -0.0101(12) -0.0119(11)
P3 0.0354(7) 0.0379(7) 0.0334(7) 0.0066(6) 0.000 0.000
F13 0.070(3) 0.051(2) 0.070(3) 0.026(2) 0.000 0.000
F14 0.0278(16) 0.0411(18) 0.065(2) 0.0060(17) 0.000 0.000
F15 0.068(2) 0.0636(18) 0.0648(18) -0.0005(15) 0.0257(16) 0.0015(15)
F16 0.0408(14) 0.0477(14) 0.0705(18) -0.0017(13) -0.0153(14) -0.0017(11)
P4 0.0367(8) 0.0423(8) 0.0403(8) -0.0127(6) 0.000 0.000
F17 0.073(3) 0.049(3) 0.151(6) -0.041(3) 0.000 0.000
F18 0.037(2) 0.059(3) 0.105(4) -0.035(3) 0.000 0.000
F19 0.0370(16) 0.094(3) 0.091(2) 0.009(2) 0.0152(16) 0.0017(16)
F20 0.127(4) 0.082(3) 0.079(3) -0.011(2) -0.062(3) 0.007(2)
N1S 0.041(3) 0.040(3) 0.053(3) 0.002(2) 0.000 0.000
C1S 0.024(3) 0.041(3) 0.051(3) -0.004(3) 0.000 0.000
C2S 0.050(4) 0.043(3) 0.073(5) 0.011(3) 0.000 0.000
N2S 0.040(3) 0.038(3) 0.050(3) 0.003(2) 0.000 0.000
C3S 0.027(3) 0.035(3) 0.049(3) 0.005(3) 0.000 0.000
C4S 0.038(3) 0.039(3) 0.061(4) -0.006(3) 0.000 0.000
N3S 0.095(9) 0.089(9) 0.061(6) -0.002(6) -0.010(7) -0.026(7)
C5S 0.113(12) 0.067(8) 0.043(6) 0.005(5) -0.009(7) -0.017(8)
C6S 0.097(10) 0.119(12) 0.055(7) 0.007(7) 0.006(6) 0.021(9)
N4S 0.082(6) 0.192(13) 0.096(7) -0.032(9) 0.000 0.000
C7S 0.052(5) 0.094(7) 0.075(6) -0.027(5) 0.000 0.000
C8S 0.069(5) 0.056(4) 0.075(6) -0.009(4) 0.000 0.000
N5S 0.041(3) 0.156(6) 0.109(5) -0.091(5) 0.001(3) -0.001(4)
C9S 0.037(3) 0.077(4) 0.103(5) -0.055(4) 0.009(3) -0.008(3)
C10S 0.041(3) 0.063(4) 0.171(8) 0.019(4) 0.038(4) 0.007(3)
N6S 0.102(9) 0.061(7) 0.088(8) -0.031(6) -0.007(7) 0.023(6)
C11S 0.056(6) 0.044(5) 0.051(6) -0.006(5) 0.000(5) 0.002(5)
C12S 0.071(9) 0.052(6) 0.052(7) -0.009(5) -0.003(7) -0.020(7)
N7S 0.054(6) 0.043(5) 0.091(7) 0.009(5) 0.016(5) 0.004(4)
C13S 0.059(7) 0.034(4) 0.059(6) -0.002(4) 0.007(5) 0.004(4)
C14S 0.065(9) 0.054(7) 0.090(11) -0.018(7) 0.006(9) -0.018(7)
N8S 0.069(3) 0.048(2) 0.083(3) 0.005(2) -0.011(3) 0.014(2)
C17S 0.048(3) 0.051(3) 0.050(3) -0.003(2) 0.003(2) 0.004(2)
C18S 0.083(4) 0.059(3) 0.051(3) -0.007(3) -0.014(3) 0.013(3)

loop_
_atom_type_symbol
_atom_type_description
_atom_type_scat_dispersion_real
_atom_type_scat_dispersion_imag
_atom_type_scat_source
C C 0.0181 0.0091 'International Tables Vol C Tables 4.2.6.8 and 6.1.1.4'
H H 0.0000 0.0000 'International Tables Vol C Tables 4.2.6.8 and 6.1.1.4'
F F 0.0727 0.0534 'International Tables Vol C Tables 4.2.6.8 and 6.1.1.4'
N N 0.0311 0.0180 'International Tables Vol C Tables 4.2.6.8 and 6.1.1.4'
P P 0.2955 0.4335 'International Tables Vol C Tables 4.2.6.8 and 6.1.1.4'

loop_
_geom_angle_atom_site_label_1
_geom_angle_atom_site_label_2
_geom_angle_atom_site_label_3
_geom_angle
_geom_angle_site_symmetry_1
_geom_angle_site_symmetry_3
C1 N1 C5 120.8(3) . .
C1 N1 C38 120.0(3) . .
C5 N1 C38 119.0(3) . .
C12 N2 C12 120.8(5) . 3_655
C12 N2 C13 119.3(2) . .
C12 N2 C13 119.3(2) 3_655 .
C19 N3 C18 120.4(2) . .
C19 N3 C18 120.4(2) 3_655 .
C19 N3 C19 119.0(5) . 3_655
C28 N4 C29 120.3(3) . .
C28 N4 C31 119.2(3) . .
C29 N4 C31 120.3(3) . .
N1 C1 H1 120.0 . .
N1 C1 C2 120.1(3) . .
C2 C1 H1 120.0 . .
C1 C2 H2 119.7 . .
C1 C2 C3 120.6(3) . .
C3 C2 H2 119.7 . .
C2 C3 C4 117.2(3) . .
C2 C3 C6 120.3(3) . .
C4 C3 C6 122.5(3) . .
C3 C4 H4 119.7 . .
C5 C4 C3 120.5(3) . .
C5 C4 H4 119.7 . .
N1 C5 C4 120.9(3) . .
N1 C5 H5 119.6 . .
C4 C5 H5 119.6 . .
C7 C6 C3 120.6(3) . .
C7 C6 C8 118.9(3) . .
C8 C6 C3 120.5(3) . .
C6 C7 C6 121.4(5) . 3_655
C6 C7 H7 119.3 3_655 .
C6 C7 H7 119.3 . .
C6 C8 H8 119.5 . .
C9 C8 C6 120.9(3) . .
C9 C8 H8 119.5 . .
C8 C9 C8 119.0(4) 3_655 .
C8 C9 C10 120.5(2) 3_655 .
C8 C9 C10 120.5(2) . .
C11 C10 C9 121.9(2) . .
C11 C10 C9 121.9(2) 3_655 .
C11 C10 C11 116.2(5) . 3_655
C10 C11 H11 119.6 . .
C12 C11 C10 120.8(3) . .
C12 C11 H11 119.6 . .
N2 C12 C11 120.5(3) . .
N2 C12 H12 119.8 . .
C11 C12 H12 119.8 . .
N2 C13 H13A 109.9 . .
N2 C13 H13B 109.9 . .
N2 C13 C14 109.0(4) . .
H13A C13 H13B 108.3 . .
C14 C13 H13A 109.9 . .
C14 C13 H13B 109.9 . .
C15 C14 C13 120.6(3) 3_655 .
C15 C14 C13 120.6(3) . .
C15 C14 C15 118.6(5) . 3_655
C14 C15 H15 119.6 . .
C16 C15 C14 120.9(4) 3_655 .
C16 C15 H15 119.6 3_655 .
C15 C16 H16 119.9 3_655 .
C15 C16 C17 120.3(4) 3_655 .
C17 C16 H16 119.9 . .
C16 C17 C16 119.1(5) . 3_655
C16 C17 C18 120.4(3) 3_655 .
C16 C17 C18 120.4(3) . .
N3 C18 C17 110.3(4) . .
N3 C18 H18A 109.6 . .
N3 C18 H18B 109.6 . .
C17 C18 H18A 109.6 . .
C17 C18 H18B 109.6 . .
H18A C18 H18B 108.1 . .
N3 C19 H19 119.1 . .
N3 C19 C20 121.8(4) . .
C20 C19 H19 119.1 . .
C19 C20 H20 119.8 . .
C19 C20 C21 120.5(4) . .
C21 C20 H20 119.8 . .
C20 C21 C20 116.2(5) 3_655 .
C20 C21 C22 121.9(2) 3_655 .
C20 C21 C22 121.9(2) . .
C23 C22 C21 120.3(2) 3_655 .
C23 C22 C21 120.3(2) . .
C23 C22 C23 119.4(4) 3_655 .
C22 C23 H23 119.8 . .
C22 C23 C24 120.4(3) . .
C24 C23 H23 119.8 . .
C23 C24 C26 120.2(3) . .
C25 C24 C23 119.4(3) . .
C25 C24 C26 120.4(3) . .
C24 C25 C24 121.1(5) . 3_655
C24 C25 H25 119.5 . .
C24 C25 H25 119.5 3_655 .
C27 C26 C24 121.5(3) . .
C30 C26 C24 121.2(3) . .
C30 C26 C27 117.3(3) . .
C26 C27 H27 120.0 . .
C28 C27 C26 120.0(3) . .
C28 C27 H27 120.0 . .
N4 C28 C27 121.1(3) . .
N4 C28 H28 119.4 . .
C27 C28 H28 119.4 . .
N4 C29 H29 120.0 . .
N4 C29 C30 120.1(3) . .
C30 C29 H29 120.0 . .
C26 C30 H30 119.4 . .
C29 C30 C26 121.1(3) . .
C29 C30 H30 119.4 . .
N4 C31 H31A 110.1 . .
N4 C31 H31B 110.1 . .
N4 C31 C32 108.1(3) . .
H31A C31 H31B 108.4 . .
C32 C31 H31A 110.1 . .
C32 C31 H31B 110.1 . .
C33 C32 C31 119.5(3) . .
C37 C32 C31 121.3(4) . .
C37 C32 C33 119.1(4) . .
C32 C33 H33 119.8 . .
C34 C33 C32 120.4(4) . .
C34 C33 H33 119.8 . .
C33 C34 H34 119.8 . .
C33 C34 C35 120.4(4) . .
C35 C34 H34 119.8 . .
C34 C35 C38 119.9(3) . .
C36 C35 C34 118.6(4) . .
C36 C35 C38 121.3(4) . .
C35 C36 H36 119.6 . .
C35 C36 C37 120.8(4) . .
C37 C36 H36 119.6 . .
C32 C37 C36 120.6(4) . .
C32 C37 H37 119.7 . .
C36 C37 H37 119.7 . .
N1 C38 C35 107.6(3) . .
N1 C38 H38A 110.2 . .
N1 C38 H38B 110.2 . .
C35 C38 H38A 110.2 . .
C35 C38 H38B 110.2 . .
H38A C38 H38B 108.5 . .
C42 C41 H41 119.9 . .
C42 C41 C46 120.1(11) . .
C46 C41 H41 119.9 . .
C41 C42 H42 120.5 . .
C41 C42 C43 118.9(9) . .
C43 C42 H42 120.5 . .
C42 C43 H43 119.7 . .
C44 C43 C42 120.6(10) . .
C44 C43 H43 119.7 . .
C43 C44 H44 119.9 . .
C43 C44 C45 120.2(10) . .
C45 C44 H44 119.9 . .
C44 C45 C50 122.1(8) . .
C46 C45 C44 120.1(9) . .
C46 C45 C50 117.8(8) . .
C45 C46 C41 119.9(10) . .
C45 C46 C47 123.5(10) . .
C47 C46 C41 116.6(12) . .
C46 C47 H47 120.5 . .
C48 C47 C46 118.9(9) . .
C48 C47 H47 120.5 . .
C47 C48 H48 120.7 . .
C47 C48 C49 118.6(11) . .
C49 C48 H48 120.7 . .
C50 C49 C48 120.4(9) . .
C50 C49 C54 120.6(8) . .
C54 C49 C48 118.9(9) . .
C45 C50 C51 119.5(9) . .
C49 C50 C45 120.6(7) . .
C49 C50 C51 119.9(9) . .
C50 C51 H51 120.2 . .
C52 C51 C50 119.5(10) . .
C52 C51 H51 120.2 . .
C51 C52 H52 119.5 . .
C51 C52 C53 120.9(9) . .
C53 C52 H52 119.5 . .
C52 C53 C54 120.0(9) . .
C58 C53 C52 119.3(11) . .
C58 C53 C54 120.6(9) . .
C53 C54 C49 118.9(8) . .
C53 C54 C55 118.3(9) . .
C55 C54 C49 122.8(9) . .
C54 C55 H55 119.7 . .
C56 C55 C54 120.5(10) . .
C56 C55 H55 119.7 . .
C55 C56 H56 119.7 . .
C57 C56 C55 120.5(11) . .
C57 C56 H56 119.7 . .
C56 C57 H57 120.4 . .
C56 C57 C58 119.1(10) . .
C58 C57 H57 120.4 . .
C53 C58 C57 120.9(10) . .
C53 C58 H58 119.5 . .
C57 C58 H58 119.5 . .
F1 P1 F6 90.27(17) . .
F2 P1 F1 91.4(2) . .
F2 P1 F3 90.3(2) . .
F2 P1 F4 178.27(18) . .
F2 P1 F6 88.88(17) . .
F3 P1 F1 178.02(18) . .
F3 P1 F4 89.45(18) . .
F3 P1 F6 88.70(16) . .
F4 P1 F1 88.85(18) . .
F4 P1 F6 89.41(16) . .
F5 P1 F1 89.92(16) . .
F5 P1 F2 90.08(17) . .
F5 P1 F3 91.14(16) . .
F5 P1 F4 91.63(16) . .
F5 P1 F6 178.95(18) . .
F7 P2 F10 90.14(15) . .
F7 P2 F12 90.13(14) . .
F8 P2 F7 89.36(15) . .
F8 P2 F9 90.26(15) . .
F8 P2 F10 178.50(17) . .
F8 P2 F11 90.65(14) . .
F8 P2 F12 90.03(15) . .
F9 P2 F7 179.29(16) . .
F9 P2 F10 90.22(16) . .
F9 P2 F12 89.28(14) . .
F10 P2 F12 88.55(15) . .
F11 P2 F7 89.86(14) . .
F11 P2 F9 90.74(14) . .
F11 P2 F10 90.76(15) . .
F11 P2 F12 179.31(17) . .
F13 P3 F14 179.5(3) . .
F13 P3 F15 91.72(19) . 3_755
F13 P3 F15 91.72(19) . .
F13 P3 F16 89.73(18) . 3_755
F13 P3 F16 89.73(18) . .
F15 P3 F14 88.64(18) 3_755 .
F15 P3 F14 88.64(18) . .
F15 P3 F15 92.1(3) 3_755 .
F16 P3 F14 89.91(16) 3_755 .
F16 P3 F14 89.91(16) . .
F16 P3 F15 88.49(18) . .
F16 P3 F15 178.4(2) 3_755 .
F16 P3 F15 88.50(18) 3_755 3_755
F16 P3 F15 178.4(2) . 3_755
F16 P3 F16 90.9(2) . 3_755
F17 P4 F18 179.5(4) . .
F17 P4 F19 90.4(3) . 3_755
F17 P4 F19 90.4(3) . .
F17 P4 F20 92.2(3) . .
F17 P4 F20 92.2(3) . 3_755
F19 P4 F18 90.0(2) . .
F19 P4 F18 90.0(2) 3_755 .
F19 P4 F19 90.5(3) 3_755 .
F20 P4 F18 87.5(2) . .
F20 P4 F18 87.5(2) 3_755 .
F20 P4 F19 87.8(2) . .
F20 P4 F19 177.0(3) . 3_755
F20 P4 F19 87.8(2) 3_755 3_755
F20 P4 F19 177.0(3) 3_755 .
F20 P4 F20 93.7(4) 3_755 .
N1S C1S C2S 179.6(8) . .
C1S C2S H2SA 109.5 . .
C1S C2S H2SB 109.5 . .
C1S C2S H2SC 109.5 . .
H2SA C2S H2SB 109.5 . .
H2SA C2S H2SC 109.5 . .
H2SB C2S H2SC 109.5 . .
N2S C3S C4S 179.4(7) . .
C3S C4S H4SA 109.5 . .
C3S C4S H4SB 109.5 . .
C3S C4S H4SC 109.5 . .
H4SA C4S H4SB 109.5 . .
H4SA C4S H4SC 109.5 . .
H4SB C4S H4SC 109.5 . .
N3S C5S C6S 178.1(17) . .
C5S C6S H6SA 109.5 . .
C5S C6S H6SB 109.5 . .
C5S C6S H6SC 109.5 . .
H6SA C6S H6SB 109.5 . .
H6SA C6S H6SC 109.5 . .
H6SB C6S H6SC 109.5 . .
N4S C7S C8S 179.0(13) . .
C7S C8S H8SA 109.5 . .
C7S C8S H8SB 109.5 . .
C7S C8S H8SC 109.5 . .
H8SA C8S H8SB 109.5 . .
H8SA C8S H8SC 109.5 . .
H8SB C8S H8SC 109.5 . .
N5S C9S C10S 178.7(10) . .
C9S C10S H10A 109.5 . .
C9S C10S H10B 109.5 . .
C9S C10S H10C 109.5 . .
H10A C10S H10B 109.5 . .
H10A C10S H10C 109.5 . .
H10B C10S H10C 109.5 . .
N6S C11S C12S 178.6(15) . .
C11S C12S H12A 109.5 . .
C11S C12S H12B 109.5 . .
C11S C12S H12C 109.5 . .
H12A C12S H12B 109.5 . .
H12A C12S H12C 109.5 . .
H12B C12S H12C 109.5 . .
N7S C13S C14S 178.8(13) . .
C13S C14S H14A 109.5 . .
C13S C14S H14B 109.5 . .
C13S C14S H14C 109.5 . .
H14A C14S H14B 109.5 . .
H14A C14S H14C 109.5 . .
H14B C14S H14C 109.5 . .
N8S C17S C18S 179.4(6) . .
C17S C18S H18C 109.5 . .
C17S C18S H18D 109.5 . .
C17S C18S H18E 109.5 . .
H18C C18S H18D 109.5 . .
H18C C18S H18E 109.5 . .
H18D C18S H18E 109.5 . .

loop_
_geom_bond_atom_site_label_1
_geom_bond_atom_site_label_2
_geom_bond_distance
_geom_bond_site_symmetry_2
N1 C1 1.345(5) .
N1 C5 1.349(5) .
N1 C38 1.501(4) .
N2 C12 1.338(4) .
N2 C12 1.338(4) 3_655
N2 C13 1.501(7) .
N3 C18 1.496(6) .
N3 C19 1.346(5) .
N3 C19 1.346(5) 3_655
N4 C28 1.354(5) .
N4 C29 1.361(5) .
N4 C31 1.498(5) .
C1 H1 0.9500 .
C1 C2 1.383(5) .
C2 H2 0.9500 .
C2 C3 1.393(5) .
C3 C4 1.400(5) .
C3 C6 1.480(5) .
C4 H4 0.9500 .
C4 C5 1.361(6) .
C5 H5 0.9500 .
C6 C7 1.392(4) .
C6 C8 1.403(5) .
C7 C6 1.392(4) 3_655
C7 H7 0.9500 .
C8 H8 0.9500 .
C8 C9 1.398(4) .
C9 C8 1.398(4) 3_655
C9 C10 1.493(7) .
C10 C11 1.397(4) .
C10 C11 1.397(4) 3_655
C11 H11 0.9500 .
C11 C12 1.372(6) .
C12 H12 0.9500 .
C13 H13A 0.9900 .
C13 H13B 0.9900 .
C13 C14 1.504(8) .
C14 C15 1.387(5) 3_655
C14 C15 1.387(5) .
C15 H15 0.9500 .
C15 C16 1.376(6) 3_655
C16 C15 1.376(6) 3_655
C16 H16 0.9500 .
C16 C17 1.388(5) .
C17 C16 1.388(5) 3_655
C17 C18 1.504(8) .
C18 H18A 0.9900 .
C18 H18B 0.9900 .
C19 H19 0.9500 .
C19 C20 1.373(6) .
C20 H20 0.9500 .
C20 C21 1.404(5) .
C21 C20 1.404(5) 3_655
C21 C22 1.488(7) .
C22 C23 1.396(4) .
C22 C23 1.396(4) 3_655
C23 H23 0.9500 .
C23 C24 1.403(5) .
C24 C25 1.386(4) .
C24 C26 1.479(5) .
C25 C24 1.386(4) 3_655
C25 H25 0.9500 .
C26 C27 1.402(5) .
C26 C30 1.400(5) .
C27 H27 0.9500 .
C27 C28 1.373(6) .
C28 H28 0.9500 .
C29 H29 0.9500 .
C29 C30 1.368(5) .
C30 H30 0.9500 .
C31 H31A 0.9900 .
C31 H31B 0.9900 .
C31 C32 1.514(5) .
C32 C33 1.386(6) .
C32 C37 1.369(6) .
C33 H33 0.9500 .
C33 C34 1.383(6) .
C34 H34 0.9500 .
C34 C35 1.394(5) .
C35 C36 1.371(6) .
C35 C38 1.513(5) .
C36 H36 0.9500 .
C36 C37 1.392(6) .
C37 H37 0.9500 .
C38 H38A 0.9900 .
C38 H38B 0.9900 .
C41 H41 0.9500 .
C41 C42 1.399(16) .
C41 C46 1.416(16) .
C42 H42 0.9500 .
C42 C43 1.410(16) .
C43 H43 0.9500 .
C43 C44 1.389(14) .
C44 H44 0.9500 .
C44 C45 1.398(13) .
C45 C46 1.387(14) .
C45 C50 1.422(12) .
C46 C47 1.410(13) .
C47 H47 0.9500 .
C47 C48 1.398(15) .
C48 H48 0.9500 .
C48 C49 1.458(14) .
C49 C50 1.390(10) .
C49 C54 1.438(12) .
C50 C51 1.428(12) .
C51 H51 0.9500 .
C51 C52 1.403(14) .
C52 H52 0.9500 .
C52 C53 1.407(13) .
C53 C54 1.412(13) .
C53 C58 1.401(14) .
C54 C55 1.428(12) .
C55 H55 0.9500 .
C55 C56 1.407(15) .
C56 H56 0.9500 .
C56 C57 1.401(17) .
C57 H57 0.9500 .
C57 C58 1.410(15) .
C58 H58 0.9500 .
P1 F1 1.596(3) .
P1 F2 1.586(3) .
P1 F3 1.592(3) .
P1 F4 1.596(3) .
P1 F5 1.586(3) .
P1 F6 1.619(3) .
P2 F7 1.603(3) .
P2 F8 1.590(3) .
P2 F9 1.601(3) .
P2 F10 1.604(3) .
P2 F11 1.596(2) .
P2 F12 1.608(3) .
P3 F13 1.588(4) .
P3 F14 1.596(4) .
P3 F15 1.595(3) 3_755
P3 F15 1.595(3) .
P3 F16 1.594(3) .
P3 F16 1.594(3) 3_755
P4 F17 1.560(5) .
P4 F18 1.614(4) .
P4 F19 1.591(4) 3_755
P4 F19 1.591(3) .
P4 F20 1.585(4) 3_755
P4 F20 1.585(4) .
N1S C1S 1.145(9) .
C1S C2S 1.451(10) .
C2S H2SA 0.9800 .
C2S H2SB 0.9800 .
C2S H2SC 0.9800 .
N2S C3S 1.130(8) .
C3S C4S 1.463(9) .
C4S H4SA 0.9800 .
C4S H4SB 0.9800 .
C4S H4SC 0.9800 .
N3S C5S 1.151(19) .
C5S C6S 1.49(2) .
C6S H6SA 0.9800 .
C6S H6SB 0.9800 .
C6S H6SC 0.9800 .
N4S C7S 1.161(17) .
C7S C8S 1.384(15) .
C8S H8SA 0.9800 .
C8S H8SB 0.9800 .
C8S H8SC 0.9800 .
N5S C9S 1.121(9) .
C9S C10S 1.486(10) .
C10S H10A 0.9800 .
C10S H10B 0.9800 .
C10S H10C 0.9800 .
N6S C11S 1.128(17) .
C11S C12S 1.44(2) .
C12S H12A 0.9800 .
C12S H12B 0.9800 .
C12S H12C 0.9800 .
N7S C13S 1.168(15) .
C13S C14S 1.39(2) .
C14S H14A 0.9800 .
C14S H14B 0.9800 .
C14S H14C 0.9800 .
N8S C17S 1.163(7) .
C17S C18S 1.430(8) .
C18S H18C 0.9800 .
C18S H18D 0.9800 .
C18S H18E 0.9800 .

loop_
_geom_torsion_atom_site_label_1
_geom_torsion_atom_site_label_2
_geom_torsion_atom_site_label_3
_geom_torsion_atom_site_label_4
_geom_torsion
_geom_torsion_site_symmetry_1
_geom_torsion_site_symmetry_4
N1 C1 C2 C3 -0.4(6) . .
N2 C13 C14 C15 87.9(4) . .
N2 C13 C14 C15 -87.9(4) . 3_655
N3 C19 C20 C21 0.9(7) . .
N4 C29 C30 C26 -1.1(6) . .
N4 C31 C32 C33 69.0(4) . .
N4 C31 C32 C37 -106.7(4) . .
C1 N1 C5 C4 -2.1(6) . .
C1 N1 C38 C35 103.0(4) . .
C1 C2 C3 C4 -1.4(6) . .
C1 C2 C3 C6 177.5(3) . .
C2 C3 C4 C5 1.4(6) . .
C2 C3 C6 C7 -23.1(6) . .
C2 C3 C6 C8 158.9(4) . .
C3 C4 C5 N1 0.2(6) . .
C3 C6 C7 C6 179.9(3) . 3_655
C3 C6 C8 C9 179.2(4) . .
C4 C3 C6 C7 155.6(4) . .
C4 C3 C6 C8 -22.3(5) . .
C5 N1 C1 C2 2.1(6) . .
C5 N1 C38 C35 -71.8(4) . .
C6 C3 C4 C5 -177.4(3) . .
C6 C8 C9 C8 -0.4(7) . 3_655
C6 C8 C9 C10 -177.0(4) . .
C7 C6 C8 C9 1.2(6) . .
C8 C6 C7 C6 -2.1(7) . 3_655
C8 C9 C10 C11 0.9(7) 3_655 3_655
C8 C9 C10 C11 -0.9(7) . .
C8 C9 C10 C11 177.5(4) . 3_655
C8 C9 C10 C11 -177.5(4) 3_655 .
C9 C10 C11 C12 171.9(4) . .
C10 C11 C12 N2 2.1(7) . .
C11 C10 C11 C12 -6.5(8) 3_655 .
C12 N2 C12 C11 2.8(8) 3_655 .
C12 N2 C13 C14 -85.5(4) 3_655 .
C12 N2 C13 C14 85.5(4) . .
C13 N2 C12 C11 -168.1(4) . .
C13 C14 C15 C16 -174.3(4) . 3_655
C15 C14 C15 C16 1.6(7) 3_655 3_655
C15 C16 C17 C16 2.3(7) 3_655 3_655
C15 C16 C17 C18 -176.2(4) 3_655 .
C16 C17 C18 N3 89.3(4) . .
C16 C17 C18 N3 -89.3(4) 3_655 .
C18 N3 C19 C20 -171.9(5) . .
C19 N3 C18 C17 87.5(4) . .
C19 N3 C18 C17 -87.5(4) 3_655 .
C19 N3 C19 C20 3.1(9) 3_655 .
C19 C20 C21 C20 -4.7(8) . 3_655
C19 C20 C21 C22 173.6(4) . .
C20 C21 C22 C23 -177.4(4) . .
C20 C21 C22 C23 0.8(7) 3_655 .
C20 C21 C22 C23 -0.8(7) . 3_655
C20 C21 C22 C23 177.4(4) 3_655 3_655
C21 C22 C23 C24 176.3(4) . .
C22 C23 C24 C25 -0.1(6) . .
C22 C23 C24 C26 -177.3(3) . .
C23 C22 C23 C24 -0.2(7) 3_655 .
C23 C24 C25 C24 0.5(7) . 3_655
C23 C24 C26 C27 21.8(5) . .
C23 C24 C26 C30 -160.5(3) . .
C24 C26 C27 C28 175.2(3) . .
C24 C26 C30 C29 -174.6(3) . .
C25 C24 C26 C27 -155.3(4) . .
C25 C24 C26 C30 22.4(5) . .
C26 C24 C25 C24 177.6(3) . 3_655
C26 C27 C28 N4 -0.2(6) . .
C27 C26 C30 C29 3.2(5) . .
C28 N4 C29 C30 -1.7(5) . .
C28 N4 C31 C32 65.3(4) . .
C29 N4 C28 C27 2.4(6) . .
C29 N4 C31 C32 -109.5(4) . .
C30 C26 C27 C28 -2.5(6) . .
C31 N4 C28 C27 -172.4(4) . .
C31 N4 C29 C30 173.0(3) . .
C31 C32 C33 C34 -172.9(4) . .
C31 C32 C37 C36 172.8(5) . .
C32 C33 C34 C35 0.3(6) . .
C33 C32 C37 C36 -2.9(7) . .
C33 C34 C35 C36 -3.2(6) . .
C33 C34 C35 C38 172.6(3) . .
C34 C35 C36 C37 3.1(7) . .
C34 C35 C38 N1 -67.4(4) . .
C35 C36 C37 C32 -0.1(9) . .
C36 C35 C38 N1 108.3(4) . .
C37 C32 C33 C34 2.8(6) . .
C38 N1 C1 C2 -172.7(3) . .
C38 N1 C5 C4 172.8(4) . .
C38 C35 C36 C37 -172.6(5) . .
C41 C42 C43 C44 -3(3) . .
C41 C46 C47 C48 179(3) . .
C42 C41 C46 C45 3(5) . .
C42 C41 C46 C47 -177(3) . .
C42 C43 C44 C45 5(5) . .
C43 C44 C45 C46 -3(3) . .
C43 C44 C45 C50 178(2) . .
C44 C45 C46 C41 -1(3) . .
C44 C45 C46 C47 178(2) . .
C44 C45 C50 C49 -178.6(16) . .
C44 C45 C50 C51 1(3) . .
C45 C46 C47 C48 0(3) . .
C45 C50 C51 C52 180(2) . .
C46 C41 C42 C43 -1(3) . .
C46 C45 C50 C49 1.8(15) . .
C46 C45 C50 C51 -178(2) . .
C46 C47 C48 C49 3(4) . .
C47 C48 C49 C50 -3(4) . .
C47 C48 C49 C54 176(2) . .
C48 C49 C50 C45 1(2) . .
C48 C49 C50 C51 -179.2(8) . .
C48 C49 C54 C53 179(2) . .
C48 C49 C54 C55 -1(3) . .
C49 C50 C51 C52 0(4) . .
C49 C54 C55 C56 -179(2) . .
C50 C45 C46 C41 178(2) . .
C50 C45 C46 C47 -2(2) . .
C50 C49 C54 C53 -2.1(17) . .
C50 C49 C54 C55 178.1(13) . .
C50 C51 C52 C53 0(4) . .
C51 C52 C53 C54 -1(3) . .
C51 C52 C53 C58 -178(3) . .
C52 C53 C54 C49 2(2) . .
C52 C53 C54 C55 -178.4(13) . .
C52 C53 C58 C57 177(2) . .
C53 C54 C55 C56 2(3) . .
C54 C49 C50 C45 -178.6(10) . .
C54 C49 C50 C51 1(2) . .
C54 C53 C58 C57 -1(4) . .
C54 C55 C56 C57 -1(5) . .
C55 C56 C57 C58 0(3) . .
C56 C57 C58 C53 1(3) . .
C58 C53 C54 C49 179(2) . .
C58 C53 C54 C55 -1(3) . .
